data_4306933
loop_
_publ_author_name
'Chunyan Sun'
'Yangguang Li'
'Enbo Wang'
'Dongrong Xiao'
'Haiyan An'
'Lin Xu'

_publ_section_title
;
A Series of New Organic-Inorganic Molybdenum Arsenate Complexes Based on
[(ZnO6)(As3O3)2Mo6O18]4- and [HxAs2Mo6O26](6-x)- Clusters as SBUs
;
_journal_name_full 'Inorganic Chemistry'
_journal_page_first 1563
_journal_page_last 1574
_journal_paper_doi 10.1021/ic061227j
_journal_volume 46
_journal_year 2007
_chemical_formula_sum 'C25 H32.5 As2 Mo6 N5 O29.25'
_chemical_formula_weight 1596.54
_chemical_name_systematic
; 
 ? 
;
_space_group_IT_number 2
_symmetry_cell_setting triclinic
_symmetry_space_group_name_Hall '-P 1'
_symmetry_space_group_name_H-M 'P -1'
_atom_sites_solution_hydrogens geom
_atom_sites_solution_primary direct
_atom_sites_solution_secondary difmap
_audit_creation_method SHELXL-97
_cell_angle_alpha 100.15(3)
_cell_angle_beta 93.02(3)
_cell_angle_gamma 111.94(3)
_cell_formula_units_Z 2
_cell_length_a 11.225(2)
_cell_length_b 14.065(3)
_cell_length_c 15.201(3)
_cell_measurement_reflns_used 17218
_cell_measurement_temperature 293(2)
_cell_measurement_theta_max 25.00
_cell_measurement_theta_min 3.03
_cell_volume 2172.7(9)
_computing_cell_refinement 'RAPID AUTO'
_computing_data_collection 'RAPID AUTO'
_computing_data_reduction 'RAPID AUTO'
_computing_molecular_graphics 'Bruker SHELXTL'
_computing_publication_material 'Bruker SHELXTL'
_computing_structure_refinement 'SHELXL-97 (Sheldrick, 1997)'
_computing_structure_solution 'SHELXS-97 (Sheldrick, 1990)'
_diffrn_ambient_temperature 293(2)
_diffrn_detector_area_resol_mean '100x100 microns'
_diffrn_measured_fraction_theta_full 0.995
_diffrn_measured_fraction_theta_max 0.995
_diffrn_measurement_device_type 'Rigaku R-AXIS RAPID IP diffractomete'
_diffrn_measurement_method 'Oscillation scans'
_diffrn_radiation_monochromator graphite
_diffrn_radiation_source 'fine-focus sealed tube'
_diffrn_radiation_type MoK\a
_diffrn_radiation_wavelength 0.71073
_diffrn_reflns_av_R_equivalents 0.0537
_diffrn_reflns_av_sigmaI/netI 0.0680
_diffrn_reflns_limit_h_max 13
_diffrn_reflns_limit_h_min -13
_diffrn_reflns_limit_k_max 16
_diffrn_reflns_limit_k_min -15
_diffrn_reflns_limit_l_max 18
_diffrn_reflns_limit_l_min -18
_diffrn_reflns_number 17218
_diffrn_reflns_theta_full 25.00
_diffrn_reflns_theta_max 25.00
_diffrn_reflns_theta_min 3.03
_diffrn_standards_decay_% 0
_diffrn_standards_interval_count 0
_diffrn_standards_interval_time .
_diffrn_standards_number 0
_exptl_absorpt_coefficient_mu 3.295
_exptl_absorpt_correction_T_max 0.517
_exptl_absorpt_correction_T_min 0.413
_exptl_absorpt_correction_type empirical
_exptl_absorpt_process_details 'ABSCOR by T.Higashi    8 March, 1995'
_exptl_crystal_colour colorless
_exptl_crystal_density_diffrn 2.440
_exptl_crystal_density_method 'not measured'
_exptl_crystal_description block
_exptl_crystal_F_000 1539
_exptl_crystal_size_max 0.28
_exptl_crystal_size_mid 0.25
_exptl_crystal_size_min 0.20
_refine_diff_density_max 1.193
_refine_diff_density_min -0.947
_refine_diff_density_rms 0.150
_refine_ls_extinction_method none
_refine_ls_goodness_of_fit_ref 1.013
_refine_ls_hydrogen_treatment mixed
_refine_ls_matrix_type full
_refine_ls_number_parameters 687
_refine_ls_number_reflns 7610
_refine_ls_number_restraints 154
_refine_ls_restrained_S_all 1.016
_refine_ls_R_factor_all 0.0704
_refine_ls_R_factor_gt 0.0468
_refine_ls_shift/su_max 0.001
_refine_ls_shift/su_mean 0.000
_refine_ls_structure_factor_coef Fsqd
_refine_ls_weighting_details 'calc w=1/[\s^2^(Fo^2^)+(0.0450P)^2^+7.9926P] where P=(Fo^2^+2Fc^2^)/3'
_refine_ls_weighting_scheme calc
_refine_ls_wR_factor_gt 0.1005
_refine_ls_wR_factor_ref 0.1132
_reflns_number_gt 5637
_reflns_number_total 7610
_reflns_threshold_expression >2sigma(I)
_cod_data_source_file ic061227jsi20061203_101511.cif
_cod_data_source_block s37a
_cod_original_cell_volume 2172.9(7)
_cod_original_formula_sum 'C25 H32.50 As2 Mo6 N5 O29.25'
_cod_database_code 4306933

loop_
_symmetry_equiv_pos_as_xyz
'x, y, z'
'-x, -y, -z'

loop_
_atom_site_label
_atom_site_type_symbol
_atom_site_fract_x
_atom_site_fract_y
_atom_site_fract_z
_atom_site_U_iso_or_equiv
_atom_site_adp_type
_atom_site_occupancy
_atom_site_symmetry_multiplicity
_atom_site_calc_flag
_atom_site_refinement_flags
_atom_site_disorder_assembly
_atom_site_disorder_group
Mo1 Mo 1.33683(10) 0.86909(7) 0.06976(6) 0.0522(2) Uani 1 1 d . . .
Mo2 Mo 1.02641(9) 0.76720(6) 0.00847(5) 0.0416(2) Uani 1 1 d . . .
Mo3 Mo 1.42847(7) 0.78107(5) 0.26660(5) 0.03154(18) Uani 1 1 d . . .
Mo4 Mo 0.93222(7) 0.66028(5) 0.38113(4) 0.02634(16) Uani 1 1 d . . .
Mo5 Mo 1.25270(7) 0.76547(6) 0.44028(4) 0.03116(18) Uani 1 1 d . . .
Mo6 Mo 0.84803(7) 0.59094(5) 0.15516(4) 0.02692(17) Uani 1 1 d . . .
As1 As 1.13164(8) 0.56833(6) 0.23769(5) 0.02423(18) Uani 1 1 d . . .
As2 As 1.12899(8) 0.83275(6) 0.24951(5) 0.02322(18) Uani 1 1 d . . .
O1 O 1.1224(6) 0.9483(4) 0.2898(4) 0.0394(14) Uani 1 1 d . A .
O2 O 1.4062(9) 0.9962(6) 0.1219(6) 0.089(3) Uani 1 1 d . . .
O3 O 0.9748(8) 0.7006(6) -0.1009(4) 0.067(2) Uani 1 1 d U . .
O4 O 1.1936(7) 0.8600(5) -0.0096(4) 0.0492(17) Uani 1 1 d . . .
O5 O 1.0398(18) 0.5749(16) 0.1562(6) 0.033(4) Uani 0.61(4) 1 d PU A 1
O5A O 0.990(2) 0.524(2) 0.1636(11) 0.024(6) Uani 0.39(4) 1 d PU A 2
O6 O 0.9504(7) 0.8509(5) 0.0247(4) 0.0562(18) Uani 1 1 d . . .
O7 O 1.2908(15) 0.6209(10) 0.2213(12) 0.025(5) Uani 0.53(5) 1 d PU A 1
O7A O 1.253(2) 0.6450(15) 0.1951(13) 0.034(6) Uani 0.47(5) 1 d PU A 2
O8 O 1.5381(7) 0.7264(6) 0.2487(5) 0.0598(19) Uani 1 1 d . A .
O9 O 0.8218(6) 0.7160(5) 0.3962(4) 0.0424(15) Uani 1 1 d . . .
O10 O 0.7353(7) 0.6434(6) 0.1721(4) 0.0573(19) Uani 1 1 d . A .
O11 O 1.1255(7) 0.4475(4) 0.2452(4) 0.0501(16) Uani 1 1 d U A .
O12 O 1.2539(7) 0.6968(5) 0.5216(4) 0.0508(17) Uani 1 1 d . A .
O13 O 1.3913(7) 0.8047(6) 0.1532(4) 0.0571(19) Uani 1 1 d . A .
O14 O 0.8494(6) 0.5529(4) 0.2746(4) 0.0400(14) Uani 1 1 d . A .
O15 O 1.1539(6) 0.8261(4) 0.1406(3) 0.0334(13) Uani 1 1 d . A .
O16 O 0.7618(7) 0.4682(4) 0.0947(4) 0.0542(18) Uani 1 1 d . A .
O17 O 0.9262(7) 0.6636(5) 0.0678(4) 0.0554(18) Uani 1 1 d . A .
O18 O 1.3791(6) 0.7287(5) 0.3763(4) 0.0443(16) Uani 1 1 d . A .
O19 O 1.3436(6) 0.8919(5) 0.4916(4) 0.0526(17) Uani 1 1 d . A .
O20 O 0.9880(5) 0.7357(4) 0.2567(3) 0.0271(12) Uani 1 1 d . A .
O21 O 0.9049(6) 0.5808(5) 0.4566(4) 0.0415(15) Uani 1 1 d . . .
O22 O 1.1099(5) 0.6182(4) 0.3428(3) 0.0276(12) Uani 1 1 d . A .
O23 O 1.0855(5) 0.7743(4) 0.4399(3) 0.0289(12) Uani 1 1 d . A .
O24 O 1.5201(7) 0.9066(5) 0.3211(5) 0.064(2) Uani 1 1 d . A .
O25 O 1.4301(9) 0.8529(9) -0.0110(6) 0.099(3) Uani 1 1 d . . .
O26 O 1.2530(5) 0.8187(4) 0.3066(3) 0.0289(12) Uani 1 1 d . A .
OW1 O 1.1715(10) 0.6732(6) 0.0201(5) 0.078(3) Uani 1 1 d . . .
N1 N 1.5784(9) 0.9313(6) 0.6021(6) 0.058(2) Uani 1 1 d . . .
H1 H 1.5763 0.9914 0.6001 0.058 Uiso 1 1 calc R . .
N2 N 1.5900(8) 0.4459(6) 0.6184(5) 0.048(2) Uani 1 1 d . . .
H2 H 1.5919 0.3857 0.6203 0.048 Uiso 1 1 calc R . .
C1 C 1.6145(10) 0.8827(8) 0.5318(7) 0.051(2) Uani 1 1 d . . .
H1 H 1.6368 0.9130 0.4823 0.051 Uiso 1 1 calc R . .
C2 C 1.6182(10) 0.7857(7) 0.5343(6) 0.047(2) Uani 1 1 d . . .
H2 H 1.6450 0.7507 0.4866 0.047 Uiso 1 1 calc R . .
C3 C 1.5817(9) 0.7409(7) 0.6079(6) 0.042(2) Uani 1 1 d . . .
C4 C 1.5466(10) 0.7966(9) 0.6773(7) 0.059(3) Uani 1 1 d . . .
H4 H 1.5226 0.7687 0.7278 0.059 Uiso 1 1 calc R . .
C5 C 1.5463(12) 0.8941(9) 0.6733(8) 0.065(3) Uani 1 1 d . . .
H5 H 1.5233 0.9322 0.7210 0.065 Uiso 1 1 calc R . .
C6 C 1.4989(10) 0.4722(8) 0.6570(7) 0.055(3) Uani 1 1 d . . .
H6 H 1.4402 0.4264 0.6864 0.055 Uiso 1 1 calc R . .
C7 C 1.4926(11) 0.5666(8) 0.6530(7) 0.058(3) Uani 1 1 d . . .
H7 H 1.4283 0.5845 0.6786 0.058 Uiso 1 1 calc R . .
C8 C 1.5826(9) 0.6362(7) 0.6106(6) 0.040(2) Uani 1 1 d . . .
C9 C 1.6751(9) 0.6049(8) 0.5704(6) 0.043(2) Uani 1 1 d . . .
H9 H 1.7344 0.6481 0.5394 0.043 Uiso 1 1 calc R . .
C10 C 1.6773(10) 0.5096(7) 0.5772(6) 0.046(2) Uani 1 1 d . . .
H10 H 1.7406 0.4894 0.5528 0.046 Uiso 1 1 calc R . .
N3 N 1.7971(9) 0.8572(7) 0.2451(9) 0.071(3) Uani 1 1 d . . .
H3 H 1.7916 0.7939 0.2411 0.071 Uiso 1 1 calc R . .
N4 N 1.8253(8) 1.3607(6) 0.2769(5) 0.046(2) Uani 1 1 d . . .
H4A H 1.8286 1.4234 0.2810 0.046 Uiso 1 1 calc R . .
C11 C 1.8171(11) 0.9177(9) 0.3253(9) 0.061(3) Uani 1 1 d . . .
H11 H 1.8280 0.8927 0.3766 0.061 Uiso 1 1 calc R . .
C12 C 1.8218(10) 1.0165(8) 0.3334(7) 0.050(2) Uani 1 1 d . . .
H12 H 1.8338 1.0586 0.3903 0.050 Uiso 1 1 calc R . .
C13 C 1.8091(10) 1.0543(7) 0.2587(6) 0.042(2) Uani 1 1 d . . .
C14 C 1.7866(13) 0.9883(9) 0.1740(8) 0.071(4) Uani 1 1 d . . .
H14 H 1.7730 1.0102 0.1215 0.071 Uiso 1 1 calc R . .
C15 C 1.7852(13) 0.8897(10) 0.1713(10) 0.081(4) Uani 1 1 d . . .
H15 H 1.7757 0.8455 0.1158 0.081 Uiso 1 1 calc R . .
C16 C 1.7477(11) 1.2859(8) 0.2096(6) 0.051(3) Uani 1 1 d . . .
H16 H 1.6995 1.3017 0.1670 0.051 Uiso 1 1 calc R . .
C17 C 1.7388(10) 1.1847(7) 0.2033(6) 0.049(3) Uani 1 1 d . . .
H17 H 1.6825 1.1312 0.1574 0.049 Uiso 1 1 calc R . .
C18 C 1.8137(9) 1.1626(7) 0.2651(6) 0.040(2) Uani 1 1 d . . .
C19 C 1.8956(10) 1.2451(7) 0.3341(6) 0.045(2) Uani 1 1 d . . .
H19 H 1.9479 1.2333 0.3768 0.045 Uiso 1 1 calc R . .
C20 C 1.8970(11) 1.3430(7) 0.3374(7) 0.052(3) Uani 1 1 d . . .
H20 H 1.9499 1.3981 0.3834 0.052 Uiso 1 1 calc R . .
N5 N 0.4080(11) 0.3667(10) 0.0536(7) 0.069(3) Uani 0.50 1 d PDU . .
C23A C 0.4080(11) 0.3667(10) 0.0536(7) 0.069(3) Uani 0.50 1 d PDU . .
C21 C 0.468(2) 0.3439(19) -0.0135(15) 0.060(6) Uani 0.50 1 d PDU . 1
C22 C 0.5446(14) 0.4487(12) -0.0520(9) 0.083(4) Uani 1 1 d DU . 1
C23 C 0.5157(19) 0.5194(13) -0.0179(11) 0.045(4) Uani 0.25 1 d PDU . 1
N5A N 0.5157(19) 0.5194(13) -0.0179(11) 0.045(4) Uani 0.25 1 d PDU . 1
C24 C 0.377(2) 0.437(2) 0.0881(16) 0.061(6) Uani 0.50 1 d PDU . 1
C25 C 0.435(3) 0.289(2) 0.0277(17) 0.071(7) Uani 0.50 1 d PDU . 2
C26 C 0.357(3) 0.191(3) 0.086(2) 0.089(9) Uani 0.50 1 d PDU . 2
C27 C 0.297(2) 0.2062(18) 0.1235(15) 0.070(6) Uani 0.25 1 d PDU . 2
N6 N 0.297(2) 0.2062(18) 0.1235(15) 0.070(6) Uani 0.25 1 d PDU . 2
C28 C 0.269(3) 0.297(2) 0.1532(19) 0.079(7) Uani 0.50 1 d PDU . 2
C29 C 0.337(3) 0.388(2) 0.1192(18) 0.072(7) Uani 0.50 1 d PDU . 2
OW4 O 0.317(4) 0.138(3) 0.054(2) 0.066(9) Uani 0.25 1 d PU B 3
OW5 O 0.225(3) 0.266(3) 0.213(2) 0.072(9) Uani 0.25 1 d PU C 4
OW6 O 1.1120(10) 1.0565(7) 0.1652(7) 0.094(3) Uani 1 1 d U . .
OW2 O 1.0966(15) 0.9973(14) 0.4620(9) 0.070(4) Uani 0.50 1 d PU . .
OW3 O 1.131(3) 1.174(3) 0.325(2) 0.081(10) Uani 0.25 1 d PU . .

loop_
_atom_site_aniso_label
_atom_site_aniso_U_11
_atom_site_aniso_U_22
_atom_site_aniso_U_33
_atom_site_aniso_U_23
_atom_site_aniso_U_13
_atom_site_aniso_U_12
Mo1 0.0571(6) 0.0618(6) 0.0434(5) 0.0278(4) 0.0254(4) 0.0197(5)
Mo2 0.0676(6) 0.0324(4) 0.0274(4) 0.0062(3) 0.0089(4) 0.0219(4)
Mo3 0.0243(4) 0.0258(4) 0.0448(4) 0.0044(3) 0.0101(3) 0.0107(3)
Mo4 0.0266(4) 0.0242(3) 0.0284(3) 0.0056(3) 0.0087(3) 0.0095(3)
Mo5 0.0300(4) 0.0369(4) 0.0279(3) 0.0004(3) 0.0010(3) 0.0177(3)
Mo6 0.0280(4) 0.0220(3) 0.0303(3) 0.0016(3) -0.0012(3) 0.0116(3)
As1 0.0299(5) 0.0196(4) 0.0268(4) 0.0037(3) 0.0079(3) 0.0135(3)
As2 0.0268(5) 0.0184(4) 0.0276(4) 0.0065(3) 0.0086(3) 0.0110(3)
O1 0.058(4) 0.023(3) 0.045(3) 0.006(3) 0.014(3) 0.023(3)
O2 0.097(7) 0.064(5) 0.078(5) 0.028(5) 0.013(5) -0.007(5)
O3 0.093(4) 0.054(3) 0.048(3) 0.016(3) 0.012(3) 0.019(3)
O4 0.072(5) 0.047(4) 0.045(3) 0.025(3) 0.026(3) 0.032(4)
O5 0.035(7) 0.039(8) 0.030(5) 0.010(4) 0.010(4) 0.019(7)
O5A 0.014(9) 0.031(11) 0.036(8) 0.004(6) 0.011(5) 0.017(8)
O6 0.071(5) 0.059(4) 0.052(4) 0.010(3) -0.002(3) 0.042(4)
O7 0.026(7) 0.019(6) 0.031(6) 0.003(4) 0.005(5) 0.011(4)
O7A 0.039(8) 0.038(8) 0.027(7) 0.008(5) 0.017(6) 0.015(6)
O8 0.053(5) 0.064(5) 0.081(5) 0.015(4) 0.033(4) 0.041(4)
O9 0.035(4) 0.057(4) 0.050(4) 0.018(3) 0.017(3) 0.030(3)
O10 0.046(4) 0.068(5) 0.058(4) -0.021(4) -0.010(3) 0.039(4)
O11 0.080(4) 0.029(3) 0.044(3) 0.004(2) 0.003(3) 0.027(3)
O12 0.064(5) 0.075(5) 0.033(3) 0.018(3) 0.013(3) 0.046(4)
O13 0.054(5) 0.092(5) 0.052(4) 0.037(4) 0.031(3) 0.043(4)
O14 0.047(4) 0.031(3) 0.035(3) 0.010(3) 0.001(3) 0.006(3)
O15 0.037(4) 0.040(3) 0.033(3) 0.015(3) 0.017(3) 0.022(3)
O16 0.074(5) 0.025(3) 0.041(3) -0.003(3) -0.009(3) 0.000(3)
O17 0.071(5) 0.042(4) 0.038(3) 0.006(3) 0.005(3) 0.007(4)
O18 0.043(4) 0.070(4) 0.039(3) 0.019(3) 0.013(3) 0.040(4)
O19 0.039(4) 0.053(4) 0.047(4) -0.014(3) -0.005(3) 0.009(3)
O20 0.026(3) 0.024(3) 0.027(3) 0.006(2) 0.003(2) 0.005(2)
O21 0.047(4) 0.039(3) 0.039(3) 0.014(3) 0.019(3) 0.014(3)
O22 0.035(3) 0.023(3) 0.025(3) 0.001(2) 0.006(2) 0.013(3)
O23 0.034(3) 0.026(3) 0.031(3) 0.003(2) 0.007(2) 0.016(3)
O24 0.034(4) 0.042(4) 0.090(5) -0.018(4) 0.017(4) -0.002(3)
O25 0.090(7) 0.159(9) 0.074(5) 0.062(6) 0.057(5) 0.055(7)
O26 0.022(3) 0.032(3) 0.035(3) 0.009(2) 0.006(2) 0.012(2)
OW1 0.154(9) 0.072(5) 0.059(4) 0.037(4) 0.062(5) 0.083(6)
N1 0.056(6) 0.036(5) 0.070(6) -0.012(4) -0.013(5) 0.017(4)
N2 0.055(6) 0.048(5) 0.049(4) 0.016(4) 0.007(4) 0.027(4)
C1 0.054(7) 0.043(6) 0.049(5) 0.001(5) -0.007(5) 0.016(5)
C2 0.048(6) 0.043(5) 0.053(6) 0.002(5) 0.008(5) 0.025(5)
C3 0.034(5) 0.043(5) 0.049(5) -0.001(4) 0.002(4) 0.020(5)
C4 0.046(7) 0.060(7) 0.066(7) 0.001(6) 0.015(5) 0.022(6)
C5 0.068(8) 0.048(7) 0.068(7) -0.022(6) 0.013(6) 0.024(6)
C6 0.050(7) 0.056(6) 0.060(6) 0.021(5) 0.007(5) 0.016(6)
C7 0.057(7) 0.060(7) 0.061(6) 0.005(5) 0.019(5) 0.030(6)
C8 0.043(6) 0.043(5) 0.034(4) 0.004(4) -0.007(4) 0.018(5)
C9 0.047(6) 0.057(6) 0.035(5) 0.012(4) 0.015(4) 0.031(5)
C10 0.055(7) 0.056(6) 0.038(5) 0.010(5) 0.012(4) 0.032(5)
N3 0.051(6) 0.041(5) 0.132(10) 0.023(6) 0.038(6) 0.026(5)
N4 0.069(6) 0.044(5) 0.044(4) 0.025(4) 0.030(4) 0.032(5)
C11 0.060(8) 0.061(7) 0.086(8) 0.034(7) 0.021(6) 0.043(6)
C12 0.053(7) 0.050(6) 0.060(6) 0.020(5) 0.009(5) 0.029(5)
C13 0.050(6) 0.040(5) 0.044(5) 0.012(4) 0.012(4) 0.023(5)
C14 0.104(11) 0.057(7) 0.062(7) 0.013(6) 0.034(7) 0.037(7)
C15 0.084(10) 0.058(8) 0.104(10) 0.001(7) 0.049(8) 0.033(7)
C16 0.072(8) 0.053(6) 0.038(5) 0.021(5) 0.020(5) 0.028(6)
C17 0.071(8) 0.044(5) 0.036(5) 0.024(4) 0.021(5) 0.019(5)
C18 0.054(6) 0.041(5) 0.034(4) 0.018(4) 0.027(4) 0.024(5)
C19 0.048(6) 0.043(5) 0.045(5) 0.014(4) 0.008(4) 0.017(5)
C20 0.071(8) 0.038(5) 0.051(6) 0.009(5) 0.020(5) 0.023(5)
N5 0.062(5) 0.082(6) 0.066(5) 0.010(5) -0.007(4) 0.036(5)
C23A 0.062(5) 0.082(6) 0.066(5) 0.010(5) -0.007(4) 0.036(5)
C21 0.052(9) 0.069(9) 0.063(9) 0.010(8) 0.004(7) 0.030(8)
C22 0.074(7) 0.106(8) 0.074(7) 0.000(6) 0.000(5) 0.053(6)
C23 0.041(7) 0.042(7) 0.042(7) 0.007(5) -0.003(6) 0.009(6)
N5A 0.041(7) 0.042(7) 0.042(7) 0.007(5) -0.003(6) 0.009(6)
C24 0.062(10) 0.067(10) 0.058(9) 0.014(8) -0.002(7) 0.031(8)
C25 0.069(10) 0.067(10) 0.080(10) 0.017(8) -0.003(8) 0.029(8)
C26 0.083(13) 0.083(12) 0.103(13) -0.001(9) 0.009(9) 0.045(9)
C27 0.073(9) 0.067(8) 0.070(8) 0.026(6) 0.007(6) 0.021(6)
N6 0.073(9) 0.067(8) 0.070(8) 0.026(6) 0.007(6) 0.021(6)
C28 0.073(11) 0.082(11) 0.082(11) 0.019(9) 0.006(8) 0.031(8)
C29 0.072(11) 0.070(10) 0.073(10) 0.019(8) 0.010(8) 0.023(8)
OW4 0.067(13) 0.065(12) 0.073(12) 0.014(9) 0.008(9) 0.032(9)
OW5 0.070(12) 0.072(12) 0.073(12) 0.013(9) 0.002(9) 0.030(9)
OW6 0.108(7) 0.082(5) 0.116(6) 0.041(5) 0.016(5) 0.052(5)
OW2 0.056(8) 0.101(9) 0.045(6) -0.007(6) 0.003(6) 0.032(7)
OW3 0.072(13) 0.074(12) 0.099(13) 0.007(9) 0.002(9) 0.039(9)

loop_
_atom_type_symbol
_atom_type_description
_atom_type_scat_dispersion_real
_atom_type_scat_dispersion_imag
_atom_type_scat_source
C C 0.0033 0.0016 'International Tables Vol C Tables 4.2.6.8 and 6.1.1.4'
H H 0.0000 0.0000 'International Tables Vol C Tables 4.2.6.8 and 6.1.1.4'
N N 0.0061 0.0033 'International Tables Vol C Tables 4.2.6.8 and 6.1.1.4'
O O 0.0106 0.0060 'International Tables Vol C Tables 4.2.6.8 and 6.1.1.4'
As As 0.0499 2.0058 'International Tables Vol C Tables 4.2.6.8 and 6.1.1.4'
Mo Mo -1.6832 0.6857 'International Tables Vol C Tables 4.2.6.8 and 6.1.1.4'

loop_
_geom_angle_atom_site_label_1
_geom_angle_atom_site_label_2
_geom_angle_atom_site_label_3
_geom_angle
_geom_angle_site_symmetry_1
_geom_angle_site_symmetry_3
_geom_angle_publ_flag
O2 Mo1 O25 105.7(5) . . ?
O2 Mo1 O13 101.6(4) . . ?
O25 Mo1 O13 98.7(4) . . ?
O2 Mo1 O4 104.6(4) . . ?
O25 Mo1 O4 96.7(4) . . ?
O13 Mo1 O4 144.6(3) . . ?
O2 Mo1 O15 97.3(3) . . ?
O25 Mo1 O15 155.9(4) . . ?
O13 Mo1 O15 83.2(2) . . ?
O4 Mo1 O15 70.3(2) . . ?
O6 Mo2 O3 104.9(4) . . ?
O6 Mo2 O17 100.3(3) . . ?
O3 Mo2 O17 99.7(3) . . ?
O6 Mo2 O4 100.3(3) . . ?
O3 Mo2 O4 97.4(3) . . ?
O17 Mo2 O4 148.7(3) . . ?
O6 Mo2 O15 97.6(3) . . ?
O3 Mo2 O15 156.5(3) . . ?
O17 Mo2 O15 82.4(2) . . ?
O4 Mo2 O15 71.7(2) . . ?
O6 Mo2 OW1 165.6(3) . . ?
O3 Mo2 OW1 89.0(3) . . ?
O17 Mo2 OW1 80.4(3) . . ?
O4 Mo2 OW1 73.8(3) . . ?
O15 Mo2 OW1 68.2(2) . . ?
O8 Mo3 O24 103.6(4) . . ?
O8 Mo3 O13 102.6(3) . . ?
O24 Mo3 O13 99.5(4) . . ?
O8 Mo3 O18 95.4(3) . . ?
O24 Mo3 O18 95.5(3) . . ?
O13 Mo3 O18 153.1(3) . . ?
O8 Mo3 O7 83.2(6) . . ?
O24 Mo3 O7 168.2(4) . . ?
O13 Mo3 O7 88.2(7) . . ?
O18 Mo3 O7 74.1(5) . . ?
O8 Mo3 O7A 98.2(8) . . ?
O24 Mo3 O7A 157.9(9) . . ?
O13 Mo3 O7A 72.0(8) . . ?
O18 Mo3 O7A 85.9(6) . . ?
O7 Mo3 O7A 20.1(4) . . ?
O8 Mo3 O26 165.3(3) . . ?
O24 Mo3 O26 85.7(3) . . ?
O13 Mo3 O26 86.8(2) . . ?
O18 Mo3 O26 72.1(2) . . ?
O7 Mo3 O26 85.8(5) . . ?
O7A Mo3 O26 73.7(6) . . ?
O21 Mo4 O9 103.9(3) . . ?
O21 Mo4 O23 101.3(3) . . ?
O9 Mo4 O23 100.4(3) . . ?
O21 Mo4 O14 97.5(3) . . ?
O9 Mo4 O14 101.3(3) . . ?
O23 Mo4 O14 146.8(2) . . ?
O21 Mo4 O20 164.5(2) . . ?
O9 Mo4 O20 89.7(2) . . ?
O23 Mo4 O20 83.0(2) . . ?
O14 Mo4 O20 72.3(2) . . ?
O21 Mo4 O22 89.7(2) . . ?
O9 Mo4 O22 165.7(2) . . ?
O23 Mo4 O22 72.2(2) . . ?
O14 Mo4 O22 80.8(2) . . ?
O20 Mo4 O22 77.36(17) . . ?
O19 Mo5 O12 104.1(3) . . ?
O19 Mo5 O23 97.7(3) . . ?
O12 Mo5 O23 103.0(3) . . ?
O19 Mo5 O18 100.6(3) . . ?
O12 Mo5 O18 95.4(3) . . ?
O23 Mo5 O18 149.9(2) . . ?
O19 Mo5 O26 88.5(3) . . ?
O12 Mo5 O26 164.5(2) . . ?
O23 Mo5 O26 83.9(2) . . ?
O18 Mo5 O26 73.0(2) . . ?
O19 Mo5 O22 163.4(3) . . ?
O12 Mo5 O22 91.7(3) . . ?
O23 Mo5 O22 73.3(2) . . ?
O18 Mo5 O22 82.7(2) . . ?
O26 Mo5 O22 76.86(18) . . ?
O16 Mo6 O10 103.8(4) . . ?
O16 Mo6 O17 103.2(3) . . ?
O10 Mo6 O17 97.8(3) . . ?
O16 Mo6 O14 96.6(3) . . ?
O10 Mo6 O14 95.0(3) . . ?
O17 Mo6 O14 153.0(3) . . ?
O16 Mo6 O5A 80.0(7) . . ?
O10 Mo6 O5A 167.7(6) . . ?
O17 Mo6 O5A 92.5(8) . . ?
O14 Mo6 O5A 72.9(6) . . ?
O16 Mo6 O5 95.0(5) . . ?
O10 Mo6 O5 161.2(6) . . ?
O17 Mo6 O5 76.5(5) . . ?
O14 Mo6 O5 83.8(4) . . ?
O5A Mo6 O5 19.8(5) . . ?
O16 Mo6 O20 165.6(3) . . ?
O10 Mo6 O20 86.6(3) . . ?
O17 Mo6 O20 84.9(2) . . ?
O14 Mo6 O20 72.3(2) . . ?
O5A Mo6 O20 87.8(7) . . ?
O5 Mo6 O20 75.1(4) . . ?
O5 As1 O7A 86.5(14) . . ?
O5 As1 O22 115.8(4) . . ?
O7A As1 O22 116.0(5) . . ?
O5 As1 O11 117.3(7) . . ?
O7A As1 O11 118.6(11) . . ?
O22 As1 O11 103.2(3) . . ?
O5 As1 O7 110.7(11) . . ?
O7A As1 O7 26.4(6) . . ?
O22 As1 O7 111.2(5) . . ?
O11 As1 O7 97.0(7) . . ?
O5 As1 O5A 25.9(5) . . ?
O7A As1 O5A 110.4(14) . . ?
O22 As1 O5A 110.9(6) . . ?
O11 As1 O5A 95.9(9) . . ?
O7 As1 O5A 131.5(11) . . ?
O1 As2 O20 109.7(3) . . ?
O1 As2 O15 108.5(3) . . ?
O20 As2 O15 109.4(3) . . ?
O1 As2 O26 111.1(3) . . ?
O20 As2 O26 109.9(2) . . ?
O15 As2 O26 108.2(3) . . ?
Mo1 O4 Mo2 116.2(3) . . ?
As1 O5 Mo6 130.2(7) . . ?
As1 O5A Mo6 129.1(11) . . ?
As1 O7 Mo3 128.2(7) . . ?
As1 O7A Mo3 128.7(10) . . ?
Mo3 O13 Mo1 156.7(4) . . ?
Mo4 O14 Mo6 119.9(3) . . ?
As2 O15 Mo2 135.1(3) . . ?
As2 O15 Mo1 133.5(3) . . ?
Mo2 O15 Mo1 91.41(18) . . ?
Mo6 O17 Mo2 164.0(4) . . ?
Mo5 O18 Mo3 119.5(3) . . ?
As2 O20 Mo6 133.2(3) . . ?
As2 O20 Mo4 126.5(3) . . ?
Mo6 O20 Mo4 94.08(18) . . ?
As1 O22 Mo5 126.6(3) . . ?
As1 O22 Mo4 126.0(3) . . ?
Mo5 O22 Mo4 91.91(17) . . ?
Mo4 O23 Mo5 121.7(3) . . ?
As2 O26 Mo5 127.0(3) . . ?
As2 O26 Mo3 134.9(3) . . ?
Mo5 O26 Mo3 94.32(18) . . ?
C5 N1 C1 124.3(9) . . ?
C5 N1 H1 117.9 . . ?
C1 N1 H1 117.9 . . ?
C10 N2 C6 122.1(8) . . ?
C10 N2 H2 118.9 . . ?
C6 N2 H2 118.9 . . ?
N1 C1 C2 118.4(10) . . ?
N1 C1 H1 120.8 . . ?
C2 C1 H1 120.8 . . ?
C3 C2 C1 119.8(9) . . ?
C3 C2 H2 120.1 . . ?
C1 C2 H2 120.1 . . ?
C4 C3 C2 117.9(9) . . ?
C4 C3 C8 121.7(9) . . ?
C2 C3 C8 120.4(8) . . ?
C3 C4 C5 120.8(10) . . ?
C3 C4 H4 119.6 . . ?
C5 C4 H4 119.6 . . ?
N1 C5 C4 118.9(10) . . ?
N1 C5 H5 120.6 . . ?
C4 C5 H5 120.6 . . ?
N2 C6 C7 119.8(10) . . ?
N2 C6 H6 120.1 . . ?
C7 C6 H6 120.1 . . ?
C6 C7 C8 119.9(10) . . ?
C6 C7 H7 120.0 . . ?
C8 C7 H7 120.0 . . ?
C7 C8 C9 118.2(8) . . ?
C7 C8 C3 121.4(9) . . ?
C9 C8 C3 120.3(8) . . ?
C10 C9 C8 119.1(9) . . ?
C10 C9 H9 120.4 . . ?
C8 C9 H9 120.4 . . ?
N2 C10 C9 120.7(9) . . ?
N2 C10 H10 119.7 . . ?
C9 C10 H10 119.7 . . ?
C15 N3 C11 122.3(10) . . ?
C15 N3 H3 118.8 . . ?
C11 N3 H3 118.8 . . ?
C20 N4 C16 122.6(8) . . ?
C20 N4 H4A 118.7 . . ?
C16 N4 H4A 118.7 . . ?
N3 C11 C12 119.9(10) . . ?
N3 C11 H11 120.0 . . ?
C12 C11 H11 120.0 . . ?
C11 C12 C13 120.3(10) . . ?
C11 C12 H12 119.9 . . ?
C13 C12 H12 119.9 . . ?
C12 C13 C14 118.8(9) . . ?
C12 C13 C18 121.7(8) . . ?
C14 C13 C18 119.5(8) . . ?
C15 C14 C13 117.5(11) . . ?
C15 C14 H14 121.3 . . ?
C13 C14 H14 121.3 . . ?
N3 C15 C14 121.1(12) . . ?
N3 C15 H15 119.5 . . ?
C14 C15 H15 119.5 . . ?
N4 C16 C17 119.5(10) . . ?
N4 C16 H16 120.3 . . ?
C17 C16 H16 120.3 . . ?
C16 C17 C18 119.8(10) . . ?
C16 C17 H17 120.1 . . ?
C18 C17 H17 120.1 . . ?
C17 C18 C19 118.2(8) . . ?
C17 C18 C13 121.2(9) . . ?
C19 C18 C13 120.6(8) . . ?
C20 C19 C18 118.7(9) . . ?
C20 C19 H19 120.7 . . ?
C18 C19 H19 120.7 . . ?
N4 C20 C19 121.1(10) . . ?
N4 C20 H20 119.4 . . ?
C19 C20 H20 119.4 . . ?
C24 N5 C25 172(2) . . ?
C24 N5 C21 140(2) . . ?
C25 N5 C21 48.5(14) . . ?
C24 N5 C29 39.8(14) . . ?
C25 N5 C29 132(2) . . ?
C21 N5 C29 175.7(18) . . ?
C24 N5 N5A 67.2(16) . 2_665 ?
C25 N5 N5A 120.3(17) . 2_665 ?
C21 N5 N5A 73.4(14) . 2_665 ?
C29 N5 N5A 106.7(16) . 2_665 ?
C24 N5 C23 67.2(16) . 2_665 ?
C25 N5 C23 120.3(17) . 2_665 ?
C21 N5 C23 73.4(14) . 2_665 ?
C29 N5 C23 106.7(16) . 2_665 ?
N5A N5 C23 0.0(9) 2_665 2_665 ?
N5 C21 C22 110.1(17) . . ?
N5 C21 N5A 63.3(12) . 2_665 ?
C22 C21 N5A 46.7(9) . 2_665 ?
N5 C21 C23 63.3(12) . 2_665 ?
C22 C21 C23 46.7(9) . 2_665 ?
N5A C21 C23 0.0(15) 2_665 2_665 ?
C23 C22 N5A 36.8(13) . 2_665 ?
C23 C22 C23 36.8(13) . 2_665 ?
N5A C22 C23 0(2) 2_665 2_665 ?
C23 C22 C21 110.2(15) . . ?
N5A C22 C21 74.3(12) 2_665 . ?
C23 C22 C21 74.3(12) 2_665 . ?
C23 C22 C24 66.7(13) . 2_665 ?
N5A C22 C24 102.5(14) 2_665 2_665 ?
C23 C22 C24 102.5(14) 2_665 2_665 ?
C21 C22 C24 176.8(15) . 2_665 ?
N5A C23 C23 0(4) 2_665 2_665 ?
N5A C23 C22 84(3) 2_665 . ?
C23 C23 C22 84(3) 2_665 . ?
N5A C23 C22 59(2) 2_665 2_665 ?
C23 C23 C22 59(2) 2_665 2_665 ?
C22 C23 C22 143.2(13) . 2_665 ?
N5A C23 C24 152(4) 2_665 2_665 ?
C23 C23 C24 152(4) 2_665 2_665 ?
C22 C23 C24 71.9(15) . 2_665 ?
C22 C23 C24 143.3(17) 2_665 2_665 ?
N5A C23 C23A 158(3) 2_665 2_665 ?
C23 C23 C23A 158(3) 2_665 2_665 ?
C22 C23 C23A 113.7(15) . 2_665 ?
C22 C23 C23A 102.2(14) 2_665 2_665 ?
C24 C23 C23A 41.8(9) 2_665 2_665 ?
N5A C23 N5 158(3) 2_665 2_665 ?
C23 C23 N5 158(3) 2_665 2_665 ?
C22 C23 N5 113.7(15) . 2_665 ?
C22 C23 N5 102.2(14) 2_665 2_665 ?
C24 C23 N5 41.8(9) 2_665 2_665 ?
C23A C23 N5 0.0(7) 2_665 2_665 ?
N5A C23 C21 117(3) 2_665 2_665 ?
C23 C23 C21 117(3) 2_665 2_665 ?
C22 C23 C21 155.9(17) . 2_665 ?
C22 C23 C21 59.0(12) 2_665 2_665 ?
C24 C23 C21 84.7(13) 2_665 2_665 ?
C23A C23 C21 43.2(9) 2_665 2_665 ?
N5 C23 C21 43.2(9) 2_665 2_665 ?
N5 C24 N5A 71.1(16) . 2_665 ?
N5 C24 C23 71.1(16) . 2_665 ?
N5A C24 C23 0.0(11) 2_665 2_665 ?
N5 C24 C22 112(2) . 2_665 ?
N5A C24 C22 41.4(10) 2_665 2_665 ?
C23 C24 C22 41.4(10) 2_665 2_665 ?
N5 C25 C26 109(2) . . ?
C27 C26 C25 114(3) . . ?
C26 C27 C28 135(3) . . ?
C27 C28 C29 118(2) . . ?
N5 C29 C28 111(2) . . ?

loop_
_geom_bond_atom_site_label_1
_geom_bond_atom_site_label_2
_geom_bond_distance
_geom_bond_site_symmetry_2
_geom_bond_publ_flag
Mo1 O2 1.681(8) . ?
Mo1 O25 1.694(8) . ?
Mo1 O13 1.882(6) . ?
Mo1 O4 1.909(7) . ?
Mo1 O15 2.297(5) . ?
Mo2 O6 1.687(6) . ?
Mo2 O3 1.710(7) . ?
Mo2 O17 1.884(6) . ?
Mo2 O4 1.911(7) . ?
Mo2 O15 2.234(6) . ?
Mo2 OW1 2.468(7) . ?
Mo3 O8 1.688(6) . ?
Mo3 O24 1.703(7) . ?
Mo3 O13 1.866(6) . ?
Mo3 O18 1.964(6) . ?
Mo3 O7 2.163(10) . ?
Mo3 O7A 2.223(16) . ?
Mo3 O26 2.306(5) . ?
Mo4 O21 1.701(5) . ?
Mo4 O9 1.702(5) . ?
Mo4 O23 1.898(6) . ?
Mo4 O14 1.923(6) . ?
Mo4 O20 2.330(5) . ?
Mo4 O22 2.356(5) . ?
Mo5 O19 1.698(6) . ?
Mo5 O12 1.700(6) . ?
Mo5 O23 1.926(5) . ?
Mo5 O18 1.935(6) . ?
Mo5 O26 2.286(5) . ?
Mo5 O22 2.290(5) . ?
Mo6 O16 1.691(6) . ?
Mo6 O10 1.696(6) . ?
Mo6 O17 1.873(6) . ?
Mo6 O14 1.983(5) . ?
Mo6 O5A 2.139(14) . ?
Mo6 O5 2.246(13) . ?
Mo6 O20 2.290(5) . ?
As1 O5 1.607(10) . ?
As1 O7A 1.639(13) . ?
As1 O22 1.696(5) . ?
As1 O11 1.700(5) . ?
As1 O7 1.710(13) . ?
As1 O5A 1.738(18) . ?
As2 O1 1.663(5) . ?
As2 O20 1.685(5) . ?
As2 O15 1.686(5) . ?
As2 O26 1.694(5) . ?
N1 C5 1.295(13) . ?
N1 C1 1.329(12) . ?
N1 H1 0.8600 . ?
N2 C10 1.326(12) . ?
N2 C6 1.341(12) . ?
N2 H2 0.8600 . ?
C1 C2 1.387(13) . ?
C1 H1 0.9300 . ?
C2 C3 1.385(12) . ?
C2 H2 0.9300 . ?
C3 C4 1.366(13) . ?
C3 C8 1.485(12) . ?
C4 C5 1.385(15) . ?
C4 H4 0.9300 . ?
C5 H5 0.9300 . ?
C6 C7 1.368(14) . ?
C6 H6 0.9300 . ?
C7 C8 1.396(14) . ?
C7 H7 0.9300 . ?
C8 C9 1.400(12) . ?
C9 C10 1.372(12) . ?
C9 H9 0.9300 . ?
C10 H10 0.9300 . ?
N3 C15 1.302(15) . ?
N3 C11 1.313(15) . ?
N3 H3 0.8600 . ?
N4 C20 1.306(12) . ?
N4 C16 1.325(13) . ?
N4 H4A 0.8600 . ?
C11 C12 1.355(13) . ?
C11 H11 0.9300 . ?
C12 C13 1.358(12) . ?
C12 H12 0.9300 . ?
C13 C14 1.397(14) . ?
C13 C18 1.490(11) . ?
C14 C15 1.375(16) . ?
C14 H14 0.9300 . ?
C15 H15 0.9300 . ?
C16 C17 1.375(13) . ?
C16 H16 0.9300 . ?
C17 C18 1.379(13) . ?
C17 H17 0.9300 . ?
C18 C19 1.401(13) . ?
C19 C20 1.364(13) . ?
C19 H19 0.9300 . ?
C20 H20 0.9300 . ?
N5 C24 1.20(2) . ?
N5 C25 1.25(3) . ?
N5 C21 1.31(2) . ?
N5 C29 1.37(3) . ?
N5 N5A 1.710(18) 2_665 ?
N5 C23 1.710(18) 2_665 ?
C21 C22 1.63(3) . ?
C21 N5A 1.83(3) 2_665 ?
C21 C23 1.83(3) 2_665 ?
C22 C23 1.20(2) . ?
C22 N5A 1.39(2) 2_665 ?
C22 C23 1.39(2) 2_665 ?
C22 C24 1.72(3) 2_665 ?
C23 N5A 0.84(3) 2_665 ?
C23 C23 0.84(3) 2_665 ?
C23 C22 1.39(2) 2_665 ?
C23 C24 1.67(3) 2_665 ?
C23 C23A 1.710(18) 2_665 ?
C23 N5 1.710(18) 2_665 ?
C23 C21 1.83(3) 2_665 ?
C24 N5A 1.67(3) 2_665 ?
C24 C23 1.67(3) 2_665 ?
C24 C22 1.72(3) 2_665 ?
C25 C26 1.75(4) . ?
C26 C27 0.96(3) . ?
C27 C28 1.42(3) . ?
C28 C29 1.43(4) . ?
